data_7112844
loop_
_publ_author_name
'Wang, Dehui'
'Zhang, Bingguang'
'He, Cheng'
'Wu, Pengyan'
'Duan, Chunying'

_publ_section_title
;
 A new chiral N-heterocyclic carbene silver(I) cylinder: synthesis,
 crystal structure and catalytic properties.
;
_journal_issue 26
_journal_name_full 'Chemical communications (Cambridge, England)'
_journal_page_first 4728
_journal_page_last 4730
_journal_paper_doi 10.1039/c000793e
_journal_volume 46
_journal_year 2010
_chemical_formula_sum 'C92 H118 Ag3 B3 Cl4 F12 N12 O3'
_chemical_formula_weight 2165.82
_chemical_name_systematic
;
?
;
_space_group_IT_number 173
_symmetry_cell_setting hexagonal
_symmetry_space_group_name_Hall 'P 6c'
_symmetry_space_group_name_H-M 'P 63'
_atom_sites_solution_hydrogens geom
_atom_sites_solution_primary direct
_atom_sites_solution_secondary difmap
_audit_creation_method SHELXL-97
_cell_angle_alpha 90.00
_cell_angle_beta 90.00
_cell_angle_gamma 120.00
_cell_formula_units_Z 2
_cell_length_a 14.5393(3)
_cell_length_b 14.5393(3)
_cell_length_c 27.7615(13)
_cell_measurement_temperature 298(2)
_cell_volume 5082.3(3)
_computing_cell_refinement 'Bruker SMART'
_computing_data_collection 'Bruker SMART'
_computing_data_reduction 'Bruker SAINT'
_computing_molecular_graphics 'Bruker SHELXTL'
_computing_publication_material 'Bruker SHELXTL'
_computing_structure_refinement 'Bruker SHELXTL'
_computing_structure_solution 'Bruker SHELXTL'
_diffrn_ambient_temperature 298(2)
_diffrn_measured_fraction_theta_full 0.993
_diffrn_measured_fraction_theta_max 0.993
_diffrn_measurement_device_type 'CCD area detector'
_diffrn_measurement_method 'phi and omega scans'
_diffrn_radiation_monochromator graphite
_diffrn_radiation_source 'fine-focus sealed tube'
_diffrn_radiation_type MoK\a
_diffrn_radiation_wavelength 0.71073
_diffrn_reflns_av_R_equivalents 0.0702
_diffrn_reflns_av_sigmaI/netI 0.1980
_diffrn_reflns_limit_h_max 16
_diffrn_reflns_limit_h_min -17
_diffrn_reflns_limit_k_max 17
_diffrn_reflns_limit_k_min -17
_diffrn_reflns_limit_l_max 32
_diffrn_reflns_limit_l_min -33
_diffrn_reflns_number 26297
_diffrn_reflns_theta_full 25.00
_diffrn_reflns_theta_max 25.00
_diffrn_reflns_theta_min 1.78
_exptl_absorpt_coefficient_mu 0.751
_exptl_absorpt_correction_type none
_exptl_crystal_colour colorless
_exptl_crystal_density_diffrn 1.415
_exptl_crystal_density_method 'not measured'
_exptl_crystal_description block
_exptl_crystal_F_000 2220
_exptl_crystal_size_max 0.25
_exptl_crystal_size_mid 0.23
_exptl_crystal_size_min 0.20
_refine_diff_density_max 0.815
_refine_diff_density_min -0.575
_refine_diff_density_rms 0.101
_refine_ls_abs_structure_details 'Flack H D (1983), Acta Cryst. A39, 876-881'
_refine_ls_abs_structure_Flack 0.32(7)
_refine_ls_extinction_method none
_refine_ls_goodness_of_fit_ref 0.877
_refine_ls_hydrogen_treatment 'riding mode'
_refine_ls_matrix_type full
_refine_ls_number_parameters 407
_refine_ls_number_reflns 5879
_refine_ls_number_restraints 509
_refine_ls_restrained_S_all 0.884
_refine_ls_R_factor_all 0.1394
_refine_ls_R_factor_gt 0.0759
_refine_ls_shift/su_max 0.002
_refine_ls_shift/su_mean 0.000
_refine_ls_structure_factor_coef Fsqd
_refine_ls_weighting_details 'calc w=1/[\s^2^(Fo^2^)+(0.0650P)^2^+0.0000P] where P=(Fo^2^+2Fc^2^)/3'
_refine_ls_weighting_scheme calc
_refine_ls_wR_factor_gt 0.1978
_refine_ls_wR_factor_ref 0.2141
_reflns_number_gt 2506
_reflns_number_total 5879
_reflns_threshold_expression >2sigma(I)
_cod_data_source_file c000793e.txt
_cod_data_source_block ag1
_cod_depositor_comments
;
The following automatic conversions were performed:

'_symmetry_cell_setting' value 'Hexagonal' changed to 'hexagonal'
according to
/usr/data/users/saulius/automatic-downloads/retrospective/RSC/lib/dictionaries/cif_core.dic
dictionary named 'cif_core.dic' version 2.4.2 from 2011-04-26.

Automatic conversion script
Id: cif_fix_values 2281 2013-09-26 08:29:07Z andrius 
;
_cod_original_sg_symbol_H-M P6(3)
_cod_database_code 7112844

loop_
_symmetry_equiv_pos_as_xyz
'x, y, z'
'-y, x-y, z'
'-x+y, -x, z'
'-x, -y, z+1/2'
'y, -x+y, z+1/2'
'x-y, x, z+1/2'

loop_
_atom_site_label
_atom_site_type_symbol
_atom_site_fract_x
_atom_site_fract_y
_atom_site_fract_z
_atom_site_U_iso_or_equiv
_atom_site_adp_type
_atom_site_occupancy
_atom_site_symmetry_multiplicity
_atom_site_calc_flag
_atom_site_refinement_flags
_atom_site_disorder_assembly
_atom_site_disorder_group
Ag1 Ag 0.01447(5) 0.32927(5) 0.32006(8) 0.0655(2) Uani 1 1 d . . .
N1 N -0.0416(4) 0.3553(6) 0.21278(18) 0.070(3) Uani 1 1 d D . .
N2 N 0.0809(4) 0.3060(5) 0.21861(17) 0.075(3) Uani 1 1 d D . .
N3 N 0.0550(5) 0.2776(5) 0.42736(19) 0.068(3) Uani 1 1 d DU . .
N4 N -0.0207(5) 0.3784(5) 0.42368(18) 0.064(3) Uani 1 1 d D . .
C1 C 0.0085(4) 0.3217(6) 0.2453(2) 0.041(3) Uani 1 1 d DU . .
C2 C 0.0035(5) 0.3654(6) 0.1663(2) 0.059(3) Uani 1 1 d DU . .
H2A H 0.0605 0.4393 0.1627 0.071 Uiso 1 1 calc R . .
C3 C -0.0701(6) 0.3396(8) 0.1233(2) 0.079(3) Uani 1 1 d DU . .
H3A H -0.1301 0.2684 0.1271 0.095 Uiso 1 1 calc R . .
H3B H -0.0973 0.3885 0.1228 0.095 Uiso 1 1 calc R . .
C4 C -0.0167(6) 0.3464(7) 0.0757(3) 0.094(4) Uani 1 1 d DU . .
H4A H -0.0701 0.3089 0.0512 0.112 Uiso 1 1 calc R . .
H4B H 0.0255 0.4201 0.0660 0.112 Uiso 1 1 calc R . .
C5 C 0.0530(6) 0.2988(7) 0.0801(3) 0.069(3) Uani 1 1 d DU . .
H5A H 0.1007 0.3229 0.0527 0.083 Uiso 1 1 calc R . .
H5B H 0.0080 0.2225 0.0768 0.083 Uiso 1 1 calc R . .
C6 C 0.1217(6) 0.3192(8) 0.1259(2) 0.078(3) Uani 1 1 d DU . .
H6A H 0.1520 0.2730 0.1259 0.094 Uiso 1 1 calc R . .
H6B H 0.1795 0.3922 0.1262 0.094 Uiso 1 1 calc R . .
C7 C 0.0545(6) 0.2983(7) 0.1695(2) 0.073(3) Uani 1 1 d DU . .
H7A H -0.0041 0.2253 0.1654 0.088 Uiso 1 1 calc R . .
C8 C 0.1308(6) 0.2525(7) 0.2356(3) 0.066(3) Uani 1 1 d DU . .
H8A H 0.1036 0.1858 0.2184 0.079 Uiso 1 1 calc R . .
H8B H 0.1140 0.2363 0.2694 0.079 Uiso 1 1 calc R . .
C9 C 0.2532(4) 0.3177(5) 0.2295(3) 0.041(2) Uani 1 1 d DU . .
C10 C 0.3092(5) 0.2724(7) 0.2115(4) 0.084(4) Uani 1 1 d DU . .
H10A H 0.2743 0.2012 0.2026 0.101 Uiso 1 1 calc R . .
C11 C 0.4169(5) 0.3334(5) 0.2068(3) 0.052(3) Uani 1 1 d D . .
H11A H 0.4539 0.3072 0.1897 0.063 Uiso 1 1 calc R . .
C12 C 0.4714(5) 0.4327(5) 0.2269(3) 0.047(3) Uani 1 1 d D . .
C13 C 0.4109(5) 0.4770(5) 0.2451(3) 0.057(3) Uani 1 1 d D . .
H13A H 0.4447 0.5481 0.2540 0.069 Uiso 1 1 calc R . .
C14 C 0.3009(5) 0.4146(6) 0.2495(4) 0.075(3) Uani 1 1 d DU . .
H14A H 0.2619 0.4394 0.2659 0.090 Uiso 1 1 calc R . .
C15 C 0.5963(7) 0.4965(8) 0.2292(4) 0.094(4) Uani 1 1 d D . .
H15A H 0.6179 0.4968 0.2623 0.113 Uiso 1 1 calc R . .
H15B H 0.6231 0.4591 0.2101 0.113 Uiso 1 1 calc R . .
C16 C 0.0313(6) 0.3382(6) 0.3960(2) 0.066(4) Uani 1 1 d DU . .
C17 C 0.0639(6) 0.3217(6) 0.47397(19) 0.064(3) Uani 1 1 d DU . .
H17A H 0.1313 0.3890 0.4750 0.077 Uiso 1 1 calc R . .
C18 C 0.0603(7) 0.2580(6) 0.5179(2) 0.065(3) Uani 1 1 d DU . .
H18A H 0.1110 0.2336 0.5148 0.078 Uiso 1 1 calc R . .
H18B H -0.0101 0.1969 0.5220 0.078 Uiso 1 1 calc R . .
C19 C 0.0890(7) 0.3347(7) 0.5607(3) 0.094(3) Uani 1 1 d DU . .
H19A H 0.0825 0.2979 0.5908 0.113 Uiso 1 1 calc R . .
H19B H 0.1614 0.3929 0.5577 0.113 Uiso 1 1 calc R . .
C20 C 0.0128(7) 0.3755(8) 0.5596(3) 0.070(3) Uani 1 1 d DU . .
H20A H 0.0350 0.4291 0.5845 0.083 Uiso 1 1 calc R . .
H20B H -0.0558 0.3171 0.5693 0.083 Uiso 1 1 calc R . .
C21 C -0.0059(8) 0.4226(7) 0.5144(2) 0.079(3) Uani 1 1 d DU . .
H21A H 0.0552 0.4920 0.5081 0.095 Uiso 1 1 calc R . .
H21B H -0.0676 0.4309 0.5186 0.095 Uiso 1 1 calc R . .
C22 C -0.0236(6) 0.3481(6) 0.4723(2) 0.071(3) Uani 1 1 d DU . .
H22A H -0.0910 0.2823 0.4777 0.086 Uiso 1 1 calc R . .
C23 C -0.0770(7) 0.4302(6) 0.4071(3) 0.061(3) Uani 1 1 d DU . .
H23A H -0.1416 0.4025 0.4260 0.073 Uiso 1 1 calc R . .
H23B H -0.0985 0.4075 0.3741 0.073 Uiso 1 1 calc R . .
C24 C -0.0232(6) 0.5536(6) 0.4079(4) 0.093(3) Uani 1 1 d DU . .
C25 C 0.0774(7) 0.6162(6) 0.3885(5) 0.116(4) Uani 1 1 d DU . .
H25A H 0.1117 0.5844 0.3735 0.139 Uiso 1 1 calc R . .
C26 C 0.1264(7) 0.7249(6) 0.3913(4) 0.109(4) Uani 1 1 d DU . .
H26A H 0.1954 0.7665 0.3800 0.130 Uiso 1 1 calc R . .
C27 C 0.0742(6) 0.7718(6) 0.4108(4) 0.091(3) Uani 1 1 d DU . .
C28 C -0.0196(6) 0.7113(6) 0.4352(4) 0.079(3) Uani 1 1 d DU . .
H28A H -0.0470 0.7433 0.4552 0.095 Uiso 1 1 calc R . .
C29 C -0.0719(7) 0.6033(6) 0.4297(4) 0.100(4) Uani 1 1 d DU . .
H29A H -0.1412 0.5628 0.4409 0.121 Uiso 1 1 calc R . .
C30 C 0.1206(7) 0.8916(7) 0.4075(4) 0.074(3) Uani 1 1 d DU . .
H30A H 0.1236 0.9120 0.3740 0.089 Uiso 1 1 calc R . .
H30B H 0.0750 0.9116 0.4245 0.089 Uiso 1 1 calc R . .
Cl1 Cl -0.4610(3) 0.2956(3) 0.3197(3) 0.0819(14) Uani 0.50 1 d PDU . .
C31 C -0.3333 0.3333 0.3355(5) 0.034(5) Uani 0.75 3 d SPDU . .
B2 B -0.3333 0.3333 0.5021(3) 0.081(7) Uani 1 3 d SDU . .
F3 F -0.2855(5) 0.2768(5) 0.5151(3) 0.143(3) Uani 1 1 d DU . .
F4 F -0.3333 0.3333 0.4529(3) 0.121(5) Uani 1 3 d SDU . .
C32 C 0.0000 0.0000 0.2950(6) 0.065(7) Uani 0.75 3 d SPD . .
O2W O -0.2737(16) 0.0188(16) 0.3091(10) 0.101(8) Uiso 0.33 1 d P . .
Cl2 Cl -0.0727(4) 0.0589(4) 0.3141(2) 0.0899(19) Uani 0.50 1 d PD . .
O1W O -0.3435(12) -0.5843(14) -0.0182(7) 0.111(6) Uiso 0.50 1 d PU A 1
F5 F 0.0347(10) 1.1047(5) 0.6485(4) 0.094(4) Uiso 0.50 1 d PDU B 2
B3 B 0.0000 1.0000 0.6387(3) 0.072(9) Uiso 0.50 3 d SPDU . 2
F6 F 0.0000 1.0000 0.5897(4) 0.137(9) Uiso 0.50 3 d SPDU C 2
B3' B 0.0000 1.0000 0.6345(3) 0.072(9) Uiso 0.50 3 d SPDU . 3
F6' F 0.0000 1.0000 0.6835(4) 0.145(9) Uiso 0.50 3 d SPDU D 3
F5' F 0.0260(10) 1.0998(6) 0.6203(6) 0.113(5) Uiso 0.50 1 d PDU E 3
O5W O -0.448(4) -0.699(4) -0.0544(19) 0.119(13) Uiso 0.17 1 d PU F 3
Cl3 Cl -0.3622(8) 0.4228(8) 0.6317(5) 0.132(4) Uiso 0.33 1 d PDU . .
C33 C -0.3333 0.3333 0.6579(10) 0.18(2) Uiso 0.50 3 d SPDU . .
B1 B 0.3333 0.6667 0.3049(3) 0.084(6) Uani 1 3 d SDU . .
F1 F 0.4244(3) 0.6736(4) 0.3192(3) 0.0872(17) Uani 1 1 d D . .
F2 F 0.3333 0.6667 0.2560(2) 0.068(3) Uani 1 3 d SD . .

loop_
_atom_site_aniso_label
_atom_site_aniso_U_11
_atom_site_aniso_U_22
_atom_site_aniso_U_33
_atom_site_aniso_U_23
_atom_site_aniso_U_13
_atom_site_aniso_U_12
Ag1 0.0782(4) 0.0828(4) 0.0319(3) -0.0105(5) -0.0047(7) 0.0376(3)
N1 0.078(5) 0.098(6) 0.039(5) 0.004(4) 0.025(4) 0.048(5)
N2 0.114(6) 0.095(5) 0.036(5) -0.043(4) -0.011(4) 0.068(5)
N3 0.063(4) 0.075(5) 0.049(5) -0.008(4) 0.012(4) 0.021(4)
N4 0.066(5) 0.099(6) 0.029(5) 0.005(4) 0.018(4) 0.041(5)
C1 0.020(4) 0.054(5) 0.030(4) -0.024(4) 0.002(3) 0.004(3)
C2 0.076(4) 0.050(4) 0.040(4) 0.004(4) 0.003(4) 0.022(3)
C3 0.074(5) 0.096(5) 0.054(5) 0.008(4) 0.002(4) 0.034(4)
C4 0.100(5) 0.091(5) 0.051(5) 0.012(4) 0.002(4) 0.018(4)
C5 0.064(5) 0.097(5) 0.035(5) 0.001(4) 0.015(4) 0.032(4)
C6 0.080(5) 0.082(5) 0.052(5) -0.008(5) -0.010(5) 0.024(5)
C7 0.078(4) 0.075(4) 0.059(5) -0.001(4) -0.008(4) 0.032(4)
C8 0.093(6) 0.065(5) 0.058(6) -0.016(5) -0.033(5) 0.054(5)
C9 0.039(4) 0.058(4) 0.029(4) 0.009(3) -0.013(3) 0.026(3)
C10 0.082(6) 0.086(6) 0.076(6) -0.001(5) -0.021(5) 0.035(5)
C11 0.074(5) 0.074(6) 0.035(5) 0.003(4) 0.009(4) 0.056(4)
C12 0.045(5) 0.067(6) 0.028(5) 0.017(4) 0.019(4) 0.027(4)
C13 0.052(5) 0.040(5) 0.075(7) -0.001(5) 0.016(5) 0.019(4)
C14 0.071(5) 0.086(6) 0.073(6) 0.012(5) 0.008(5) 0.043(4)
C15 0.138(8) 0.130(9) 0.039(6) -0.002(6) 0.033(6) 0.087(7)
C16 0.060(5) 0.052(5) 0.063(6) -0.007(5) 0.010(5) 0.012(4)
C17 0.077(5) 0.091(5) 0.033(4) -0.007(4) 0.001(4) 0.049(4)
C18 0.070(4) 0.098(5) 0.048(5) 0.005(4) 0.009(4) 0.058(4)
C19 0.096(5) 0.102(5) 0.061(5) 0.001(4) -0.001(5) 0.032(4)
C20 0.090(5) 0.065(4) 0.033(4) -0.001(4) 0.003(4) 0.023(4)
C21 0.093(6) 0.086(6) 0.033(5) -0.011(4) 0.004(5) 0.025(5)
C22 0.081(5) 0.091(6) 0.035(5) 0.002(5) 0.012(5) 0.038(5)
C23 0.056(5) 0.071(5) 0.045(5) -0.012(4) 0.012(4) 0.025(4)
C24 0.103(6) 0.124(6) 0.057(5) 0.002(5) 0.031(5) 0.061(5)
C25 0.103(6) 0.142(7) 0.072(6) 0.005(6) 0.036(5) 0.038(6)
C26 0.103(6) 0.128(6) 0.089(6) 0.005(6) 0.042(5) 0.053(5)
C27 0.107(6) 0.106(6) 0.068(6) 0.002(5) 0.025(5) 0.060(5)
C28 0.089(5) 0.110(5) 0.064(6) 0.012(5) 0.035(5) 0.070(4)
C29 0.109(6) 0.125(6) 0.076(6) 0.000(6) 0.036(5) 0.065(5)
C30 0.078(6) 0.075(6) 0.067(6) 0.011(5) 0.021(5) 0.036(4)
Cl1 0.118(3) 0.066(2) 0.070(3) 0.008(4) 0.004(5) 0.051(2)
C31 0.030(6) 0.030(6) 0.041(12) 0.000 0.000 0.015(3)
B2 0.069(8) 0.069(8) 0.104(15) 0.000 0.000 0.034(4)
F3 0.143(5) 0.159(6) 0.138(6) 0.031(5) -0.020(5) 0.085(5)
F4 0.149(7) 0.149(7) 0.065(8) 0.000 0.000 0.075(3)
C32 0.075(10) 0.075(10) 0.044(12) 0.000 0.000 0.038(5)
Cl2 0.105(3) 0.072(3) 0.088(4) 0.002(4) -0.038(4) 0.041(2)
B1 0.086(6) 0.086(6) 0.081(10) 0.000 0.000 0.043(3)
F1 0.061(3) 0.116(4) 0.065(3) 0.032(5) 0.012(5) 0.029(3)
F2 0.075(4) 0.075(4) 0.053(6) 0.000 0.000 0.038(2)

loop_
_atom_type_symbol
_atom_type_description
_atom_type_scat_dispersion_real
_atom_type_scat_dispersion_imag
_atom_type_scat_source
C C 0.0033 0.0016 'International Tables Vol C Tables 4.2.6.8 and 6.1.1.4'
H H 0.0000 0.0000 'International Tables Vol C Tables 4.2.6.8 and 6.1.1.4'
N N 0.0061 0.0033 'International Tables Vol C Tables 4.2.6.8 and 6.1.1.4'
O O 0.0106 0.0060 'International Tables Vol C Tables 4.2.6.8 and 6.1.1.4'
Ag Ag -0.8971 1.1015 'International Tables Vol C Tables 4.2.6.8 and 6.1.1.4'
B B 0.0013 0.0007 'International Tables Vol C Tables 4.2.6.8 and 6.1.1.4'
F F 0.0171 0.0103 'International Tables Vol C Tables 4.2.6.8 and 6.1.1.4'
Cl Cl 0.1484 0.1585 'International Tables Vol C Tables 4.2.6.8 and 6.1.1.4'

loop_
_geom_angle_atom_site_label_1
_geom_angle_atom_site_label_2
_geom_angle_atom_site_label_3
_geom_angle
_geom_angle_site_symmetry_1
_geom_angle_site_symmetry_3
C1 Ag1 C16 176.0(2) . .
C1 N1 C15 120.7(6) . 3_565
C1 N1 C2 109.3(5) . .
C15 N1 C2 126.8(7) 3_565 .
C8 N2 C1 124.1(6) . .
C8 N2 C7 119.0(7) . .
C1 N2 C7 109.2(5) . .
C30 N3 C16 116.5(6) 2_665 .
C30 N3 C17 129.7(7) 2_665 .
C16 N3 C17 106.2(5) . .
C16 N4 C22 109.5(5) . .
C16 N4 C23 127.8(6) . .
C22 N4 C23 122.2(6) . .
N1 C1 N2 106.4(5) . .
N1 C1 Ag1 130.1(4) . .
N2 C1 Ag1 121.6(4) . .
N1 C2 C7 103.4(5) . .
N1 C2 C3 117.2(6) . .
C7 C2 C3 113.8(7) . .
C4 C3 C2 113.2(7) . .
C5 C4 C3 110.2(8) . .
C4 C5 C6 120.1(8) . .
C7 C6 C5 109.4(6) . .
N2 C7 C6 130.3(6) . .
N2 C7 C2 102.2(5) . .
C6 C7 C2 107.9(7) . .
N2 C8 C9 112.5(7) . .
C14 C9 C10 122.4(6) . .
C14 C9 C8 115.4(7) . .
C10 C9 C8 121.4(6) . .
C11 C10 C9 119.1(7) . .
C10 C11 C12 121.0(7) . .
C11 C12 C13 117.5(6) . .
C11 C12 C15 121.6(7) . .
C13 C12 C15 120.9(6) . .
C14 C13 C12 120.4(6) . .
C9 C14 C13 118.0(7) . .
N1 C15 C12 115.2(8) 2_665 .
N4 C16 N3 106.0(5) . .
N4 C16 Ag1 120.3(5) . .
N3 C16 Ag1 129.6(5) . .
N3 C17 C22 100.9(5) . .
N3 C17 C18 119.3(7) . .
C22 C17 C18 113.9(6) . .
C17 C18 C19 105.4(7) . .
C20 C19 C18 106.5(8) . .
C19 C20 C21 122.1(9) . .
C20 C21 C22 108.5(7) . .
N4 C22 C17 102.2(5) . .
N4 C22 C21 122.8(7) . .
C17 C22 C21 107.1(7) . .
N4 C23 C24 120.6(7) . .
C29 C24 C25 118.5(7) . .
C29 C24 C23 121.0(7) . .
C25 C24 C23 120.5(7) . .
C26 C25 C24 120.1(8) . .
C27 C26 C25 120.1(7) . .
C26 C27 C28 119.9(8) . .
C26 C27 C30 120.7(7) . .
C28 C27 C30 119.4(8) . .
C29 C28 C27 118.8(8) . .
C28 C29 C24 120.9(8) . .
N3 C30 C27 110.6(8) 3_565 .
Cl1 C31 Cl1 113.7(4) 2_565 3_455
Cl1 C31 Cl1 113.7(4) 2_565 .
Cl1 C31 Cl1 113.7(4) 3_455 .
F4 B2 F3 105.4(5) . .
F4 B2 F3 105.4(5) . 2_565
F3 B2 F3 113.2(4) . 2_565
F4 B2 F3 105.4(5) . 3_455
F3 B2 F3 113.2(4) . 3_455
F3 B2 F3 113.2(4) 2_565 3_455
Cl2 C32 Cl2 111.2(5) . 3
Cl2 C32 Cl2 111.2(5) . 2
Cl2 C32 Cl2 111.2(5) 3 2
F6 B3 F5 101.4(6) . .
F6 B3 F5 101.4(6) . 2_675
F5 B3 F5 116.2(4) . 2_675
F6 B3 F5 101.4(6) . 3_465
F5 B3 F5 116.2(4) . 3_465
F5 B3 F5 116.2(4) 2_675 3_465
F6' B3' F5' 106.8(8) . 2_675
F6' B3' F5' 106.8(7) . 3_465
F5' B3' F5' 112.0(7) 2_675 3_465
F6' B3' F5' 106.8(8) . .
F5' B3' F5' 112.0(7) 2_675 .
F5' B3' F5' 112.0(7) 3_465 .
Cl3 C33 Cl3 103.2(12) 3_455 2_565
Cl3 C33 Cl3 103.2(12) 3_455 .
Cl3 C33 Cl3 103.2(12) 2_565 .
F1 B1 F1 111.6(4) 2_665 3_565
F1 B1 F1 111.6(4) 2_665 .
F1 B1 F1 111.6(4) 3_565 .
F1 B1 F2 107.2(4) 2_665 .
F1 B1 F2 107.2(4) 3_565 .
F1 B1 F2 107.2(4) . .

loop_
_geom_bond_atom_site_label_1
_geom_bond_atom_site_label_2
_geom_bond_distance
_geom_bond_site_symmetry_2
Ag1 C1 2.078(6) .
Ag1 C16 2.118(7) .
N1 C1 1.392(6) .
N1 C15 1.420(10) 3_565
N1 C2 1.422(6) .
N2 C8 1.385(10) .
N2 C1 1.396(6) .
N2 C7 1.406(6) .
N3 C30 1.400(10) 2_665
N3 C16 1.399(7) .
N3 C17 1.421(6) .
N4 C16 1.395(7) .
N4 C22 1.414(6) .
N4 C23 1.437(10) .
C2 C7 1.494(8) .
C2 C3 1.519(8) .
C3 C4 1.510(8) .
C4 C5 1.490(9) .
C5 C6 1.552(8) .
C6 C7 1.488(7) .
C8 C9 1.551(9) .
C9 C14 1.341(8) .
C9 C10 1.373(8) .
C10 C11 1.367(7) .
C11 C12 1.372(7) .
C12 C13 1.417(8) .
C12 C15 1.574(10) .
C13 C14 1.394(7) .
C15 N1 1.420(10) 2_665
C17 C22 1.501(8) .
C17 C18 1.516(8) .
C18 C19 1.538(8) .
C19 C20 1.496(9) .
C20 C21 1.516(8) .
C21 C22 1.526(8) .
C23 C24 1.559(9) .
C24 C29 1.379(8) .
C24 C25 1.388(8) .
C25 C26 1.373(8) .
C26 C27 1.361(8) .
C27 C28 1.376(8) .
C27 C30 1.524(10) .
C28 C29 1.369(8) .
C30 N3 1.400(10) 3_565
Cl1 C31 1.709(6) .
C31 Cl1 1.709(6) 2_565
C31 Cl1 1.709(6) 3_455
B2 F4 1.363(7) .
B2 F3 1.364(6) .
B2 F3 1.364(6) 2_565
B2 F3 1.364(6) 3_455
C32 Cl2 1.742(7) .
C32 Cl2 1.742(7) 3
C32 Cl2 1.742(7) 2
F5 B3 1.370(6) .
B3 F6 1.360(8) .
B3 F5 1.370(6) 2_675
B3 F5 1.370(6) 3_465
B3' F6' 1.361(8) .
B3' F5' 1.362(7) 2_675
B3' F5' 1.362(7) 3_465
B3' F5' 1.362(7) .
Cl3 C33 1.716(9) .
C33 Cl3 1.716(9) 3_455
C33 Cl3 1.716(9) 2_565
B1 F1 1.337(4) 2_665
B1 F1 1.337(4) 3_565
B1 F1 1.337(4) .
B1 F2 1.358(7) .
